data_1543366
loop_
_publ_author_name
'Zhou, Qing-Fa'
'Zhang, Kui'
'Cai, Lingchao'
'Kwon, Ohyun'

_publ_section_title
;
 Phosphine-Catalyzed Intramolecular Cyclizations of
 \a-Nitroethylallenoates Forming (Z)-Furanone Oximes.
;
_journal_issue 12
_journal_name_full 'Organic letters'
_journal_page_first 2954
_journal_page_last 2957
_journal_paper_doi 10.1021/acs.orglett.6b01299
_journal_volume 18
_journal_year 2016
_chemical_formula_moiety 'C18 H21 N O8, 0.5(C H2 Cl2)'
_chemical_formula_sum 'C18.5 H22 Cl N O8'
_chemical_formula_weight 421.82
_chemical_name_systematic
; 
 ? 
;
_space_group_crystal_system orthorhombic
_space_group_IT_number 61
_space_group_name_Hall '-P 2ac 2ab'
_space_group_name_H-M_alt 'P b c a'
_symmetry_space_group_name_Hall '-P 2ac 2ab'
_symmetry_space_group_name_H-M 'P b c a'
_atom_sites_solution_hydrogens geom
_audit_creation_method SHELXL-2013
_cell_angle_alpha 90
_cell_angle_beta 90
_cell_angle_gamma 90
_cell_formula_units_Z 8
_cell_length_a 7.58050(10)
_cell_length_b 17.2484(2)
_cell_length_c 32.2950(4)
_cell_measurement_reflns_used 9911
_cell_measurement_temperature 100(2)
_cell_measurement_theta_max 68.17
_cell_measurement_theta_min 2.90
_cell_volume 4222.62(9)
_computing_cell_refinement 'Bruker SAINT'
_computing_data_collection 'Bruker APEX2'
_computing_data_reduction 'Bruker SAINT'
_computing_molecular_graphics 'Bruker SHELXTL'
_computing_publication_material 'Bruker SHELXTL'
_computing_structure_refinement 'SHELXL-2013 (Sheldrick, 2013)'
_computing_structure_solution 'SHELXS-97 (Sheldrick 2008)'
_diffrn_ambient_temperature 100(2)
_diffrn_detector_area_resol_mean 8.3333
_diffrn_measured_fraction_theta_full 0.984
_diffrn_measured_fraction_theta_max 0.982
_diffrn_measurement_device_type 'Bruker APEX-II CCD'
_diffrn_measurement_method '\f and \w scans'
_diffrn_radiation_type CuK\a
_diffrn_radiation_wavelength 1.54178
_diffrn_reflns_av_R_equivalents 0.0216
_diffrn_reflns_av_unetI/netI 0.0137
_diffrn_reflns_Laue_measured_fraction_full 0.984
_diffrn_reflns_Laue_measured_fraction_max 0.982
_diffrn_reflns_limit_h_max 7
_diffrn_reflns_limit_h_min -8
_diffrn_reflns_limit_k_max 20
_diffrn_reflns_limit_k_min -19
_diffrn_reflns_limit_l_max 30
_diffrn_reflns_limit_l_min -38
_diffrn_reflns_number 26087
_diffrn_reflns_point_group_measured_fraction_full 0.984
_diffrn_reflns_point_group_measured_fraction_max 0.982
_diffrn_reflns_theta_full 67.679
_diffrn_reflns_theta_max 68.234
_diffrn_reflns_theta_min 2.736
_diffrn_source 'I\mS micro--focus source'
_exptl_absorpt_coefficient_mu 1.994
_exptl_absorpt_correction_T_max 0.75
_exptl_absorpt_correction_T_min 0.58
_exptl_absorpt_correction_type multi-scan
_exptl_absorpt_process_details 'SADABS V2012/1 (Bruker AXS Inc.)'
_exptl_crystal_colour colorless
_exptl_crystal_density_diffrn 1.327
_exptl_crystal_description platelet
_exptl_crystal_F_000 1768
_exptl_crystal_size_max 0.400
_exptl_crystal_size_mid 0.400
_exptl_crystal_size_min 0.300
_refine_diff_density_max 0.971
_refine_diff_density_min -1.049
_refine_diff_density_rms 0.068
_refine_ls_extinction_method none
_refine_ls_goodness_of_fit_ref 1.051
_refine_ls_hydrogen_treatment constr
_refine_ls_matrix_type full
_refine_ls_number_parameters 268
_refine_ls_number_reflns 3797
_refine_ls_number_restraints 7
_refine_ls_restrained_S_all 1.058
_refine_ls_R_factor_all 0.0724
_refine_ls_R_factor_gt 0.0704
_refine_ls_shift/su_max 0.000
_refine_ls_shift/su_mean 0.000
_refine_ls_structure_factor_coef Fsqd
_refine_ls_weighting_details 'w=1/[\s^2^(Fo^2^)+(0.0766P)^2^+10.2387P] where P=(Fo^2^+2Fc^2^)/3'
_refine_ls_weighting_scheme calc
_refine_ls_wR_factor_gt 0.1837
_refine_ls_wR_factor_ref 0.1849
_reflns_Friedel_coverage 0.000
_reflns_number_gt 3622
_reflns_number_total 3797
_reflns_threshold_expression 'I > 2\s(I)'
_cod_data_source_file ol6b01299_si_001.cif
_cod_data_source_block cu_kw1403cs_a
_cod_depositor_comments 'Adding full bibliography for 1543366.cif.'
_cod_original_formula_sum 'C18.50 H22 Cl N O8'
_cod_database_code 1543366
_shelx_space_group_comment
; 
The symmetry employed for this shelxl refinement is uniquely defined 
by the following loop, which should always be used as a source of 
symmetry information in preference to the above space-group names. 
They are only intended as comments. 
;
_shelx_estimated_absorpt_t_min 0.503
_shelx_estimated_absorpt_t_max 0.586
_shelxl_version_number 2013-4

loop_
_space_group_symop_operation_xyz
'x, y, z'
'-x+1/2, -y, z+1/2'
'-x, y+1/2, -z+1/2'
'x+1/2, -y+1/2, -z'
'-x, -y, -z'
'x-1/2, y, -z-1/2'
'x, -y-1/2, z-1/2'
'-x-1/2, y-1/2, z'

loop_
_atom_site_label
_atom_site_type_symbol
_atom_site_fract_x
_atom_site_fract_y
_atom_site_fract_z
_atom_site_U_iso_or_equiv
_atom_site_adp_type
_atom_site_occupancy
_atom_site_site_symmetry_order
_atom_site_calc_flag
_atom_site_refinement_flags_posn
_atom_site_refinement_flags_adp
_atom_site_refinement_flags_occupancy
_atom_site_disorder_assembly
_atom_site_disorder_group
C1S C 0.401(4) 0.2308(14) 0.7249(8) 0.1369(15) Uiso 0.3 1 d D U P A 1
H1S1 H 0.3367 0.1993 0.7042 0.164 Uiso 0.3 1 calc R U P A 1
H1S2 H 0.5000 0.2000 0.7363 0.164 Uiso 0.3 1 calc R U P A 1
Cl1S Cl 0.4682(11) 0.3098(5) 0.7055(2) 0.1369(15) Uiso 0.3 1 d D U P A 1
Cl2S Cl 0.2765(12) 0.2597(5) 0.7596(3) 0.1369(15) Uiso 0.3 1 d D U P A 1
C2S C 0.327(3) 0.296(3) 0.7288(10) 0.1369(15) Uiso 0.2 1 d D U P B 2
H2S1 H 0.2806 0.2651 0.7055 0.164 Uiso 0.2 1 calc R U P B 2
H2S2 H 0.3316 0.3511 0.7203 0.164 Uiso 0.2 1 calc R U P B 2
Cl3S Cl 0.5174(16) 0.2672(7) 0.7407(4) 0.1369(15) Uiso 0.2 1 d D U P B 2
Cl4S Cl 0.2040(17) 0.2863(8) 0.7684(4) 0.1369(15) Uiso 0.2 1 d D U P B 2
O1 O 0.4332(2) 0.58430(11) 0.47631(6) 0.0243(4) Uani 1 1 d . . . . .
O2 O 0.4910(3) 0.75680(11) 0.58103(6) 0.0292(5) Uani 1 1 d . . . . .
O3 O 0.7481(3) 0.74886(13) 0.54574(7) 0.0347(5) Uani 1 1 d . . . . .
O4 O 0.1721(3) 0.50835(12) 0.69203(6) 0.0301(5) Uani 1 1 d . . . . .
O5 O 0.3566(4) 0.59551(16) 0.72026(8) 0.0534(7) Uani 1 1 d . . . . .
O6 O 0.4668(3) 0.47258(13) 0.65269(6) 0.0340(5) Uani 1 1 d . . . . .
O7 O -0.0634(3) 0.60494(15) 0.65980(7) 0.0415(6) Uani 1 1 d . . . . .
O8 O 0.1543(3) 0.50173(11) 0.46021(6) 0.0288(5) Uani 1 1 d . . . . .
H8 H 0.0701 0.4701 0.4610 0.043 Uiso 1 1 calc R U . . .
N1 N 0.1457(3) 0.55121(13) 0.49513(7) 0.0241(5) Uani 1 1 d . . . . .
C1 C 0.2062(4) 0.54201(17) 0.65340(8) 0.0263(6) Uani 1 1 d . . . . .
C2 C 0.0843(4) 0.59279(18) 0.63641(9) 0.0283(6) Uani 1 1 d . . . . .
C3 C 0.1186(4) 0.62692(16) 0.59812(9) 0.0257(6) Uani 1 1 d . . . . .
H3 H 0.0363 0.6619 0.5861 0.031 Uiso 1 1 calc R U . . .
C4 C 0.2742(4) 0.60913(15) 0.57778(8) 0.0218(6) Uani 1 1 d . . . . .
C5 C 0.3948(4) 0.55658(16) 0.59411(8) 0.0241(6) Uani 1 1 d . . . . .
H5 H 0.4990 0.5436 0.5793 0.029 Uiso 1 1 calc R U . . .
C6 C 0.3599(4) 0.52331(16) 0.63252(8) 0.0249(6) Uani 1 1 d . . . . .
C7 C 0.3111(4) 0.64619(15) 0.53574(8) 0.0217(6) Uani 1 1 d . . . . .
H7 H 0.2323 0.6921 0.5318 0.026 Uiso 1 1 calc R U . . .
C8 C 0.2844(4) 0.58988(15) 0.50057(8) 0.0215(6) Uani 1 1 d . . . . .
C9 C 0.5593(4) 0.63315(15) 0.49358(9) 0.0246(6) Uani 1 1 d . . . . .
C10 C 0.5006(4) 0.66947(15) 0.52744(8) 0.0228(6) Uani 1 1 d . . . . .
C11 C 0.7266(4) 0.63484(18) 0.47011(10) 0.0311(7) Uani 1 1 d . . . . .
H11A H 0.7084 0.6620 0.4438 0.047 Uiso 1 1 calc R U . . .
H11B H 0.7656 0.5817 0.4646 0.047 Uiso 1 1 calc R U . . .
H11C H 0.8167 0.6620 0.4863 0.047 Uiso 1 1 calc R U . . .
C12 C 0.5970(4) 0.72812(16) 0.55141(9) 0.0257(6) Uani 1 1 d . . . . .
C13 C 0.5607(4) 0.82021(18) 0.60590(10) 0.0360(7) Uani 1 1 d . . . . .
H13A H 0.5677 0.8683 0.5892 0.043 Uiso 1 1 calc R U . . .
H13B H 0.6804 0.8074 0.6161 0.043 Uiso 1 1 calc R U . . .
C14 C 0.4366(6) 0.8310(3) 0.64155(13) 0.0564(11) Uani 1 1 d . . . . .
H14A H 0.3202 0.8460 0.6311 0.085 Uiso 1 1 calc R U . . .
H14B H 0.4818 0.8717 0.6599 0.085 Uiso 1 1 calc R U . . .
H14C H 0.4267 0.7823 0.6570 0.085 Uiso 1 1 calc R U . . .
C15 C 0.2653(4) 0.5398(2) 0.72428(9) 0.0343(7) Uani 1 1 d . . . . .
C16 C 0.2370(5) 0.4937(2) 0.76275(10) 0.0461(9) Uani 1 1 d . . . . .
H16A H 0.3488 0.4887 0.7777 0.069 Uiso 0.6 1 calc R U P C 1
H16B H 0.1931 0.4420 0.7554 0.069 Uiso 0.6 1 calc R U P C 1
H16C H 0.1504 0.5200 0.7804 0.069 Uiso 0.6 1 calc R U P C 1
H16D H 0.1127 0.4784 0.7646 0.069 Uiso 0.4 1 calc R U P D 2
H16E H 0.2684 0.5252 0.7869 0.069 Uiso 0.4 1 calc R U P D 2
H16F H 0.3111 0.4472 0.7620 0.069 Uiso 0.4 1 calc R U P D 2
C17 C 0.6239(5) 0.4486(2) 0.63221(10) 0.0448(9) Uani 1 1 d . . . . .
H17A H 0.5934 0.4235 0.6059 0.067 Uiso 1 1 calc R U . . .
H17B H 0.6880 0.4118 0.6498 0.067 Uiso 1 1 calc R U . . .
H17C H 0.6984 0.4939 0.6268 0.067 Uiso 1 1 calc R U . . .
C18 C -0.1917(5) 0.6564(3) 0.64364(14) 0.0666(14) Uani 1 1 d . . . . .
H18A H -0.1385 0.7076 0.6394 0.100 Uiso 1 1 calc R U . . .
H18B H -0.2901 0.6608 0.6632 0.100 Uiso 1 1 calc R U . . .
H18C H -0.2352 0.6365 0.6171 0.100 Uiso 1 1 calc R U . . .

loop_
_atom_site_aniso_label
_atom_site_aniso_U_11
_atom_site_aniso_U_22
_atom_site_aniso_U_33
_atom_site_aniso_U_23
_atom_site_aniso_U_13
_atom_site_aniso_U_12
O1 0.0220(10) 0.0252(10) 0.0256(10) -0.0005(8) 0.0034(7) -0.0035(8)
O2 0.0277(11) 0.0236(10) 0.0361(11) -0.0047(8) -0.0082(9) -0.0023(8)
O3 0.0289(12) 0.0394(12) 0.0358(11) 0.0048(9) -0.0044(9) -0.0135(10)
O4 0.0290(11) 0.0400(12) 0.0212(10) 0.0029(8) -0.0008(8) 0.0008(9)
O5 0.0647(18) 0.0606(16) 0.0350(13) -0.0036(12) -0.0096(12) -0.0190(14)
O6 0.0368(13) 0.0408(12) 0.0245(10) 0.0052(9) 0.0025(9) 0.0170(10)
O7 0.0274(12) 0.0644(16) 0.0328(12) 0.0114(11) 0.0079(9) 0.0160(11)
O8 0.0316(12) 0.0295(10) 0.0252(10) -0.0085(8) 0.0021(8) -0.0096(9)
N1 0.0256(13) 0.0260(11) 0.0207(11) -0.0032(9) -0.0005(9) -0.0045(9)
C1 0.0272(15) 0.0320(15) 0.0196(13) 0.0004(11) 0.0000(11) -0.0015(12)
C2 0.0236(15) 0.0357(16) 0.0255(14) -0.0017(12) 0.0012(11) 0.0037(12)
C3 0.0228(15) 0.0276(14) 0.0268(14) -0.0002(11) -0.0033(11) 0.0025(11)
C4 0.0227(14) 0.0198(12) 0.0227(13) -0.0033(10) -0.0033(10) -0.0033(10)
C5 0.0221(14) 0.0276(14) 0.0226(13) -0.0026(11) 0.0001(10) 0.0016(11)
C6 0.0268(15) 0.0246(13) 0.0233(13) -0.0015(11) -0.0040(11) 0.0032(11)
C7 0.0202(14) 0.0214(13) 0.0236(13) 0.0006(10) -0.0018(10) -0.0024(10)
C8 0.0214(14) 0.0220(13) 0.0209(12) 0.0032(10) 0.0013(10) -0.0008(10)
C9 0.0230(15) 0.0219(13) 0.0289(14) 0.0068(11) -0.0027(11) -0.0028(11)
C10 0.0206(14) 0.0226(13) 0.0253(13) 0.0051(10) -0.0037(11) -0.0033(10)
C11 0.0244(16) 0.0298(15) 0.0392(16) 0.0037(12) 0.0045(12) -0.0018(12)
C12 0.0246(15) 0.0248(13) 0.0277(14) 0.0069(11) -0.0059(11) -0.0031(11)
C13 0.0379(18) 0.0259(15) 0.0443(18) -0.0083(13) -0.0159(14) -0.0014(13)
C14 0.057(3) 0.060(2) 0.052(2) -0.0268(19) -0.0081(19) -0.002(2)
C15 0.0287(17) 0.0477(19) 0.0266(15) -0.0039(13) -0.0009(12) 0.0034(14)
C16 0.041(2) 0.073(3) 0.0246(15) 0.0073(15) -0.0030(14) -0.0003(18)
C17 0.047(2) 0.058(2) 0.0297(16) 0.0031(15) 0.0028(14) 0.0319(18)
C18 0.043(2) 0.099(3) 0.057(2) 0.030(2) 0.0189(19) 0.041(2)

loop_
_atom_type_symbol
_atom_type_description
_atom_type_scat_dispersion_real
_atom_type_scat_dispersion_imag
_atom_type_scat_source
C C 0.0181 0.0091 'International Tables Vol C Tables 4.2.6.8 and 6.1.1.4'
H H 0.0000 0.0000 'International Tables Vol C Tables 4.2.6.8 and 6.1.1.4'
N N 0.0311 0.0180 'International Tables Vol C Tables 4.2.6.8 and 6.1.1.4'
O O 0.0492 0.0322 'International Tables Vol C Tables 4.2.6.8 and 6.1.1.4'
Cl Cl 0.3639 0.7018 'International Tables Vol C Tables 4.2.6.8 and 6.1.1.4'

loop_
_geom_angle_atom_site_label_1
_geom_angle_atom_site_label_2
_geom_angle_atom_site_label_3
_geom_angle
_geom_angle_site_symmetry_1
Cl2S C1S Cl1S 101.9(15) .
Cl2S C1S H1S1 111.4 .
Cl1S C1S H1S1 111.4 .
Cl2S C1S H1S2 111.4 .
Cl1S C1S H1S2 111.4 .
H1S1 C1S H1S2 109.3 .
Cl3S C2S Cl4S 108.1(19) .
Cl3S C2S H2S1 110.1 .
Cl4S C2S H2S1 110.1 .
Cl3S C2S H2S2 110.1 .
Cl4S C2S H2S2 110.1 .
H2S1 C2S H2S2 108.4 .
Cl4S Cl3S C2S 139.2(15) 6_657
Cl3S Cl4S C2S 115.2(16) 6_557
C8 O1 C9 107.0(2) .
C12 O2 C13 116.9(2) .
C15 O4 C1 114.7(2) .
C6 O6 C17 117.6(2) .
C2 O7 C18 117.1(3) .
N1 O8 H8 109.5 .
C8 N1 O8 113.1(2) .
C6 C1 C2 121.0(3) .
C6 C1 O4 119.5(2) .
C2 C1 O4 119.4(3) .
O7 C2 C1 115.1(3) .
O7 C2 C3 125.3(3) .
C1 C2 C3 119.6(3) .
C4 C3 C2 119.1(3) .
C4 C3 H3 120.5 .
C2 C3 H3 120.5 .
C3 C4 C5 121.6(3) .
C3 C4 C7 119.0(2) .
C5 C4 C7 119.3(2) .
C4 C5 C6 118.8(3) .
C4 C5 H5 120.6 .
C6 C5 H5 120.6 .
O6 C6 C1 114.7(2) .
O6 C6 C5 125.4(3) .
C1 C6 C5 119.8(3) .
C8 C7 C10 99.5(2) .
C8 C7 C4 112.0(2) .
C10 C7 C4 116.2(2) .
C8 C7 H7 109.5 .
C10 C7 H7 109.5 .
C4 C7 H7 109.5 .
N1 C8 O1 124.6(2) .
N1 C8 C7 124.0(2) .
O1 C8 C7 111.3(2) .
C10 C9 O1 112.5(2) .
C10 C9 C11 134.1(3) .
O1 C9 C11 113.3(2) .
C9 C10 C12 126.1(3) .
C9 C10 C7 109.6(2) .
C12 C10 C7 124.1(3) .
C9 C11 H11A 109.5 .
C9 C11 H11B 109.5 .
H11A C11 H11B 109.5 .
C9 C11 H11C 109.5 .
H11A C11 H11C 109.5 .
H11B C11 H11C 109.5 .
O3 C12 O2 124.3(3) .
O3 C12 C10 126.3(3) .
O2 C12 C10 109.4(2) .
O2 C13 C14 106.8(3) .
O2 C13 H13A 110.4 .
C14 C13 H13A 110.4 .
O2 C13 H13B 110.4 .
C14 C13 H13B 110.4 .
H13A C13 H13B 108.6 .
C13 C14 H14A 109.5 .
C13 C14 H14B 109.5 .
H14A C14 H14B 109.5 .
C13 C14 H14C 109.5 .
H14A C14 H14C 109.5 .
H14B C14 H14C 109.5 .
O5 C15 O4 122.4(3) .
O5 C15 C16 127.2(3) .
O4 C15 C16 110.4(3) .
C15 C16 H16A 109.5 .
C15 C16 H16B 109.5 .
H16A C16 H16B 109.5 .
C15 C16 H16C 109.5 .
H16A C16 H16C 109.5 .
H16B C16 H16C 109.5 .
C15 C16 H16D 109.5 .
C15 C16 H16E 109.5 .
H16D C16 H16E 109.5 .
C15 C16 H16F 109.5 .
H16D C16 H16F 109.5 .
H16E C16 H16F 109.5 .
O6 C17 H17A 109.5 .
O6 C17 H17B 109.5 .
H17A C17 H17B 109.5 .
O6 C17 H17C 109.5 .
H17A C17 H17C 109.5 .
H17B C17 H17C 109.5 .
O7 C18 H18A 109.5 .
O7 C18 H18B 109.5 .
H18A C18 H18B 109.5 .
O7 C18 H18C 109.5 .
H18A C18 H18C 109.5 .
H18B C18 H18C 109.5 .

loop_
_geom_bond_atom_site_label_1
_geom_bond_atom_site_label_2
_geom_bond_distance
_geom_bond_site_symmetry_2
C1S Cl2S 1.548(18) .
C1S Cl1S 1.584(18) .
C1S H1S1 0.9900 .
C1S H1S2 0.9900 .
C2S Cl3S 1.571(19) .
C2S Cl4S 1.59(2) .
C2S H2S1 0.9900 .
C2S H2S2 0.9900 .
Cl3S Cl4S 1.481(15) 6_657
Cl4S Cl3S 1.481(14) 6_557
O1 C8 1.377(3) .
O1 C9 1.391(3) .
O2 C12 1.343(4) .
O2 C13 1.456(3) .
O3 C12 1.214(4) .
O4 C15 1.370(4) .
O4 C1 1.400(3) .
O5 C15 1.191(4) .
O6 C6 1.359(3) .
O6 C17 1.423(4) .
O7 C2 1.367(4) .
O7 C18 1.416(4) .
O8 N1 1.416(3) .
O8 H8 0.8400 .
N1 C8 1.257(4) .
C1 C6 1.385(4) .
C1 C2 1.387(4) .
C2 C3 1.394(4) .
C3 C4 1.385(4) .
C3 H3 0.9500 .
C4 C5 1.391(4) .
C4 C7 1.526(4) .
C5 C6 1.392(4) .
C5 H5 0.9500 .
C7 C8 1.508(4) .
C7 C10 1.516(4) .
C7 H7 1.0000 .
C9 C10 1.336(4) .
C9 C11 1.477(4) .
C10 C12 1.468(4) .
C11 H11A 0.9800 .
C11 H11B 0.9800 .
C11 H11C 0.9800 .
C13 C14 1.499(5) .
C13 H13A 0.9900 .
C13 H13B 0.9900 .
C14 H14A 0.9800 .
C14 H14B 0.9800 .
C14 H14C 0.9800 .
C15 C16 1.491(5) .
C16 H16A 0.9800 .
C16 H16B 0.9800 .
C16 H16C 0.9800 .
C16 H16D 0.9800 .
C16 H16E 0.9800 .
C16 H16F 0.9800 .
C17 H17A 0.9800 .
C17 H17B 0.9800 .
C17 H17C 0.9800 .
C18 H18A 0.9800 .
C18 H18B 0.9800 .
C18 H18C 0.9800 .
